data_4072720
loop_
_publ_author_name
'Alekseev, Leonid S.'
'Dolgushin, Fedor M.'
'Korlyukov, Alexander A.'
'Godovikov, Ivan A.'
'Vorontsov, Evgenii V.'
'Chizhevsky, Igor T.'

_publ_section_title
;
 Synthesis of 16-Electron (\h3-Cyclooctenyl)metallacarboranes of
 Rhodium(III) and Iridium(III) with the New Sterically Demanding
 [(4&#x2018;-MeC6H4)2C2B9H9]2-Carborane Ligand. Molecular Structures of
 [3-{(1&#x2212;3-\h3)-C8H13}-1,2-(4&#x2018;-MeC6H4)2-3,1,2-pseudocloso-MC2B9H9]
 (M = Rh, Ir) and [(\h6-MeC6H4)Rh(C2B9H9C6H4Me)Rh(\h4-C8H12)]2, a Dimeric
 Byproduct Containing Distorted 13-Vertex {4,9,1,10-Rh2C2B9} Cluster Units
;
_journal_issue 15
_journal_name_full Organometallics
_journal_page_first 3868
_journal_paper_doi 10.1021/om0609721
_journal_volume 26
_journal_year 2007
_chemical_formula_moiety 'C24 H36 B9 Rh'
_chemical_formula_sum 'C24 H36 B9 Rh'
_chemical_formula_weight 524.73
_chemical_name_systematic
;

 ?

;
_space_group_IT_number 14
_symmetry_cell_setting monoclinic
_symmetry_space_group_name_Hall '-P 2ybc'
_symmetry_space_group_name_H-M 'P 1 21/c 1'
_atom_sites_solution_hydrogens difmap
_atom_sites_solution_primary direct
_atom_sites_solution_secondary difmap
_audit_creation_method SHELXL-97
_cell_angle_alpha 90.00
_cell_angle_beta 100.6010(10)
_cell_angle_gamma 90.00
_cell_formula_units_Z 4
_cell_length_a 9.0203(3)
_cell_length_b 17.9386(6)
_cell_length_c 15.9726(5)
_cell_measurement_reflns_used 7762
_cell_measurement_temperature 100(2)
_cell_measurement_theta_max 33.03
_cell_measurement_theta_min 2.30
_cell_volume 2540.44(14)
_computing_cell_refinement 'Bruker SMART'
_computing_data_collection 'Bruker SMART'
_computing_data_reduction 'Bruker SAINT'
_computing_molecular_graphics 'Bruker SHELXTL'
_computing_publication_material 'Bruker SHELXTL'
_computing_structure_refinement 'SHELXL-97 (Sheldrick, 1997)'
_computing_structure_solution 'SHELXS-97 (Sheldrick, 1990)'
_diffrn_ambient_temperature 100(2)
_diffrn_measured_fraction_theta_full 0.996
_diffrn_measured_fraction_theta_max 0.996
_diffrn_measurement_device_type 'CCD area detector'
_diffrn_measurement_method 'phi and omega scans'
_diffrn_radiation_monochromator graphite
_diffrn_radiation_source 'fine-focus sealed tube'
_diffrn_radiation_type MoK\a
_diffrn_radiation_wavelength 0.71073
_diffrn_reflns_av_R_equivalents 0.0440
_diffrn_reflns_av_sigmaI/netI 0.0253
_diffrn_reflns_limit_h_max 12
_diffrn_reflns_limit_h_min -12
_diffrn_reflns_limit_k_max 25
_diffrn_reflns_limit_k_min -25
_diffrn_reflns_limit_l_max 22
_diffrn_reflns_limit_l_min -22
_diffrn_reflns_number 54738
_diffrn_reflns_theta_full 30.00
_diffrn_reflns_theta_max 30.00
_diffrn_reflns_theta_min 1.72
_exptl_absorpt_coefficient_mu 0.685
_exptl_absorpt_correction_T_max 0.9135
_exptl_absorpt_correction_T_min 0.8603
_exptl_absorpt_correction_type integration
_exptl_absorpt_process_details 'APEX 2'
_exptl_crystal_colour red
_exptl_crystal_density_diffrn 1.372
_exptl_crystal_density_method 'not measured'
_exptl_crystal_description prism
_exptl_crystal_F_000 1080
_exptl_crystal_size_max 0.33
_exptl_crystal_size_mid 0.23
_exptl_crystal_size_min 0.20
_refine_diff_density_max 0.485
_refine_diff_density_min -0.328
_refine_diff_density_rms 0.065
_refine_ls_extinction_method none
_refine_ls_goodness_of_fit_ref 1.037
_refine_ls_hydrogen_treatment constr
_refine_ls_matrix_type full
_refine_ls_number_parameters 309
_refine_ls_number_reflns 7395
_refine_ls_number_restraints 0
_refine_ls_restrained_S_all 1.037
_refine_ls_R_factor_all 0.0314
_refine_ls_R_factor_gt 0.0228
_refine_ls_shift/su_max 0.002
_refine_ls_shift/su_mean 0.000
_refine_ls_structure_factor_coef Fsqd
_refine_ls_weighting_details 'calc w=1/[\s^2^(Fo^2^)+(0.0242P)^2^+1.0870P] where P=(Fo^2^+2Fc^2^)/3'
_refine_ls_weighting_scheme calc
_refine_ls_wR_factor_gt 0.0515
_refine_ls_wR_factor_ref 0.0561
_reflns_number_gt 6313
_reflns_number_total 7395
_reflns_threshold_expression >2sigma(I)
_cod_data_source_file om0609721si20061023_075514.cif
_cod_data_source_block rhrut
_cod_depositor_comments
;
The following automatic conversions were performed:

'_symmetry_cell_setting' value 'Monoclinic' changed to 'monoclinic'
according to /home/saulius/struct/CIF-dictionaries/cif_core.dic
dictionary named 'cif_core.dic' version 2.4.1 from 2010-06-29.

Automatic conversion script
Id: cif_fix_values 1715 2011-07-08 13:25:40Z adriana 
;
_cod_original_sg_symbol_H-M 'P 21/c'
_cod_database_code 4072720

loop_
_symmetry_equiv_pos_as_xyz
'x, y, z'
'-x, y+1/2, -z+1/2'
'-x, -y, -z'
'x, -y-1/2, z-1/2'

loop_
_atom_site_label
_atom_site_type_symbol
_atom_site_fract_x
_atom_site_fract_y
_atom_site_fract_z
_atom_site_U_iso_or_equiv
_atom_site_adp_type
_atom_site_occupancy
_atom_site_symmetry_multiplicity
_atom_site_calc_flag
_atom_site_refinement_flags
Rh3 Rh 0.406688(11) 0.710723(6) 0.818244(6) 0.01137(3) Uani 1 1 d .
C1 C 0.37604(16) 0.71146(8) 0.94635(9) 0.0145(3) Uani 1 1 d .
C2 C 0.38683(16) 0.82468(8) 0.86530(9) 0.0142(3) Uani 1 1 d .
B4 B 0.24242(18) 0.66161(9) 0.89078(10) 0.0164(3) Uani 1 1 d .
H4 H 0.2410 0.6024 0.8978 0.020 Uiso 1 1 d R
B5 B 0.21506(19) 0.72161(9) 0.97720(11) 0.0181(3) Uani 1 1 d .
H5 H 0.2086 0.7040 1.0411 0.022 Uiso 1 1 d R
B6 B 0.32946(19) 0.80278(9) 0.96161(10) 0.0167(3) Uani 1 1 d .
H6 H 0.3866 0.8295 1.0196 0.020 Uiso 1 1 d R
B7 B 0.25844(18) 0.80801(9) 0.78279(10) 0.0158(3) Uani 1 1 d .
H7 H 0.2598 0.8342 0.7232 0.019 Uiso 1 1 d R
B8 B 0.16835(18) 0.71422(9) 0.79083(10) 0.0166(3) Uani 1 1 d .
H8 H 0.1180 0.6866 0.7336 0.020 Uiso 1 1 d R
B9 B 0.07474(19) 0.71579(10) 0.88190(11) 0.0193(3) Uani 1 1 d .
H9 H -0.0317 0.6871 0.8807 0.023 Uiso 1 1 d R
B10 B 0.1196(2) 0.80239(10) 0.93380(11) 0.0203(3) Uani 1 1 d .
H10 H 0.0453 0.8283 0.9704 0.024 Uiso 1 1 d R
B11 B 0.22443(19) 0.85856(10) 0.87645(11) 0.0180(3) Uani 1 1 d .
H11 H 0.2186 0.9167 0.8856 0.022 Uiso 1 1 d R
B12 B 0.08245(19) 0.79792(10) 0.82075(11) 0.0192(3) Uani 1 1 d .
H12 H -0.0193 0.8194 0.7803 0.023 Uiso 1 1 d R
C13 C 0.51751(16) 0.67993(8) 0.99544(9) 0.0145(3) Uani 1 1 d .
C14 C 0.65532(17) 0.71630(8) 0.99817(9) 0.0175(3) Uani 1 1 d .
H14 H 0.6569 0.7649 0.9748 0.021 Uiso 1 1 calc R
C15 C 0.79029(17) 0.68211(9) 1.03471(10) 0.0192(3) Uani 1 1 d .
H15 H 0.8827 0.7078 1.0359 0.023 Uiso 1 1 calc R
C16 C 0.79222(17) 0.61093(9) 1.06957(9) 0.0187(3) Uani 1 1 d .
C17 C 0.65408(18) 0.57602(9) 1.06950(9) 0.0199(3) Uani 1 1 d .
H17 H 0.6527 0.5281 1.0947 0.024 Uiso 1 1 calc R
C18 C 0.51856(17) 0.60949(8) 1.03348(9) 0.0180(3) Uani 1 1 d .
H18 H 0.4261 0.5845 1.0346 0.022 Uiso 1 1 calc R
C19 C 0.93944(18) 0.57281(10) 1.10519(11) 0.0253(3) Uani 1 1 d .
H19A H 0.9922 0.6009 1.1544 0.038 Uiso 1 1 calc R
H19B H 1.0024 0.5707 1.0614 0.038 Uiso 1 1 calc R
H19C H 0.9194 0.5221 1.1229 0.038 Uiso 1 1 calc R
C20 C 0.51968(16) 0.87467(8) 0.86944(9) 0.0150(3) Uani 1 1 d .
C21 C 0.57299(17) 0.91961(8) 0.94024(9) 0.0193(3) Uani 1 1 d .
H21 H 0.5243 0.9181 0.9881 0.023 Uiso 1 1 calc R
C22 C 0.69598(18) 0.96641(9) 0.94150(10) 0.0212(3) Uani 1 1 d .
H22 H 0.7292 0.9967 0.9901 0.025 Uiso 1 1 calc R
C23 C 0.77147(17) 0.96979(8) 0.87324(10) 0.0187(3) Uani 1 1 d .
C24 C 0.71644(17) 0.92644(8) 0.80176(10) 0.0192(3) Uani 1 1 d .
H24 H 0.7645 0.9287 0.7536 0.023 Uiso 1 1 calc R
C25 C 0.59273(17) 0.88016(8) 0.79981(10) 0.0178(3) Uani 1 1 d .
H25 H 0.5570 0.8516 0.7501 0.021 Uiso 1 1 calc R
C26 C 0.90899(18) 1.01814(9) 0.87592(12) 0.0258(3) Uani 1 1 d .
H26A H 1.0001 0.9877 0.8914 0.039 Uiso 1 1 calc R
H26B H 0.9093 1.0576 0.9183 0.039 Uiso 1 1 calc R
H26C H 0.9070 1.0405 0.8198 0.039 Uiso 1 1 calc R
C01 C 0.45322(17) 0.59807(8) 0.77845(9) 0.0179(3) Uani 1 1 d .
H01 H 0.3749 0.5612 0.7831 0.022 Uiso 1 1 d R
C02 C 0.42041(16) 0.64604(8) 0.70719(9) 0.0155(3) Uani 1 1 d .
H02 H 0.3254 0.6415 0.6712 0.019 Uiso 1 1 d R
C03 C 0.50479(16) 0.71100(8) 0.70015(9) 0.0148(3) Uani 1 1 d .
H03 H 0.4601 0.7445 0.6568 0.018 Uiso 1 1 d R
C04 C 0.67527(17) 0.71544(9) 0.72489(11) 0.0219(3) Uani 1 1 d .
H04B H 0.7042 0.7098 0.7874 0.026 Uiso 1 1 calc R
H04A H 0.7087 0.7654 0.7097 0.026 Uiso 1 1 calc R
C05 C 0.75841(18) 0.65545(9) 0.68127(12) 0.0253(3) Uani 1 1 d .
H05B H 0.7522 0.6704 0.6211 0.030 Uiso 1 1 calc R
H05A H 0.8663 0.6569 0.7084 0.030 Uiso 1 1 calc R
C06 C 0.70613(18) 0.57530(9) 0.68212(10) 0.0214(3) Uani 1 1 d .
H06A H 0.7703 0.5448 0.6513 0.026 Uiso 1 1 calc R
H06B H 0.6019 0.5726 0.6493 0.026 Uiso 1 1 calc R
C07 C 0.7074(2) 0.53906(10) 0.76886(11) 0.0274(4) Uani 1 1 d .
H07A H 0.8128 0.5376 0.8002 0.033 Uiso 1 1 calc R
H07B H 0.6727 0.4869 0.7595 0.033 Uiso 1 1 calc R
C08 C 0.60902(19) 0.57799(10) 0.82576(10) 0.0250(3) Uani 1 1 d .
H08B H 0.5992 0.5446 0.8738 0.030 Uiso 1 1 calc R
H08A H 0.6607 0.6240 0.8499 0.030 Uiso 1 1 calc R

loop_
_atom_site_aniso_label
_atom_site_aniso_U_11
_atom_site_aniso_U_22
_atom_site_aniso_U_33
_atom_site_aniso_U_23
_atom_site_aniso_U_13
_atom_site_aniso_U_12
Rh3 0.01100(5) 0.01079(5) 0.01216(5) -0.00026(4) 0.00167(3) 0.00011(4)
C1 0.0165(6) 0.0143(6) 0.0134(6) 0.0022(5) 0.0042(5) -0.0006(5)
C2 0.0170(6) 0.0112(6) 0.0145(6) 0.0006(5) 0.0029(5) 0.0024(5)
B4 0.0151(7) 0.0160(7) 0.0183(7) 0.0016(6) 0.0036(6) -0.0009(6)
B5 0.0183(8) 0.0190(8) 0.0184(7) 0.0015(6) 0.0073(6) -0.0001(6)
B6 0.0193(8) 0.0159(8) 0.0156(7) 0.0010(6) 0.0046(6) 0.0020(6)
B7 0.0147(7) 0.0156(7) 0.0167(7) 0.0013(6) 0.0023(6) 0.0023(6)
B8 0.0132(7) 0.0182(8) 0.0182(7) 0.0010(6) 0.0023(6) 0.0010(6)
B9 0.0151(7) 0.0223(8) 0.0214(8) 0.0014(7) 0.0055(6) 0.0003(6)
B10 0.0199(8) 0.0214(9) 0.0212(8) 0.0003(6) 0.0076(6) 0.0044(6)
B11 0.0195(8) 0.0160(8) 0.0190(7) 0.0013(6) 0.0052(6) 0.0059(6)
B12 0.0157(7) 0.0217(8) 0.0209(8) 0.0020(6) 0.0048(6) 0.0034(6)
C13 0.0168(7) 0.0141(6) 0.0127(6) -0.0008(5) 0.0032(5) 0.0010(5)
C14 0.0198(7) 0.0151(7) 0.0172(6) 0.0020(5) 0.0028(5) -0.0009(5)
C15 0.0160(7) 0.0213(7) 0.0198(7) -0.0014(6) 0.0021(5) -0.0008(6)
C16 0.0199(7) 0.0199(7) 0.0156(6) -0.0009(5) 0.0013(5) 0.0033(6)
C17 0.0243(8) 0.0161(7) 0.0186(7) 0.0038(5) 0.0020(6) 0.0007(6)
C18 0.0185(7) 0.0177(7) 0.0177(7) 0.0037(5) 0.0029(5) -0.0017(5)
C19 0.0203(8) 0.0251(8) 0.0288(8) 0.0000(6) 0.0002(6) 0.0056(6)
C20 0.0167(6) 0.0115(6) 0.0165(6) 0.0014(5) 0.0019(5) 0.0030(5)
C21 0.0214(7) 0.0191(7) 0.0177(7) -0.0013(5) 0.0045(6) -0.0011(6)
C22 0.0217(8) 0.0204(7) 0.0198(7) -0.0022(6) -0.0007(6) -0.0021(6)
C23 0.0158(7) 0.0136(7) 0.0256(7) 0.0041(5) 0.0012(6) 0.0028(5)
C24 0.0218(7) 0.0141(7) 0.0234(7) 0.0013(5) 0.0085(6) 0.0013(6)
C25 0.0219(7) 0.0127(6) 0.0196(7) -0.0018(5) 0.0056(6) 0.0000(5)
C26 0.0186(7) 0.0214(8) 0.0363(9) 0.0034(7) 0.0026(7) -0.0022(6)
C01 0.0222(7) 0.0118(6) 0.0210(7) -0.0031(5) 0.0071(6) -0.0009(5)
C02 0.0143(6) 0.0167(7) 0.0157(6) -0.0056(5) 0.0032(5) -0.0014(5)
C03 0.0161(6) 0.0143(6) 0.0144(6) -0.0010(5) 0.0042(5) 0.0004(5)
C04 0.0156(7) 0.0181(7) 0.0327(8) -0.0057(6) 0.0066(6) -0.0029(6)
C05 0.0191(7) 0.0221(8) 0.0373(9) -0.0044(7) 0.0123(7) 0.0006(6)
C06 0.0217(7) 0.0195(7) 0.0235(7) -0.0051(6) 0.0058(6) 0.0038(6)
C07 0.0305(9) 0.0257(8) 0.0267(8) 0.0025(7) 0.0076(7) 0.0141(7)
C08 0.0306(9) 0.0247(8) 0.0204(7) 0.0018(6) 0.0062(6) 0.0106(7)

loop_
_atom_type_symbol
_atom_type_description
_atom_type_scat_dispersion_real
_atom_type_scat_dispersion_imag
_atom_type_scat_source
C C 0.0033 0.0016 'International Tables Vol C Tables 4.2.6.8 and 6.1.1.4'
H H 0.0000 0.0000 'International Tables Vol C Tables 4.2.6.8 and 6.1.1.4'
B B 0.0013 0.0007 'International Tables Vol C Tables 4.2.6.8 and 6.1.1.4'
Rh Rh -1.1178 0.9187 'International Tables Vol C Tables 4.2.6.8 and 6.1.1.4'

loop_
_geom_angle_atom_site_label_1
_geom_angle_atom_site_label_2
_geom_angle_atom_site_label_3
_geom_angle
B8 Rh3 C1 83.76(6)
B8 Rh3 C02 93.21(6)
C1 Rh3 C02 147.39(6)
B8 Rh3 C01 102.11(6)
C1 Rh3 C01 110.73(5)
C02 Rh3 C01 38.16(5)
B8 Rh3 C2 84.23(6)
C1 Rh3 C2 68.27(5)
C02 Rh3 C2 143.92(5)
C01 Rh3 C2 173.51(6)
B8 Rh3 B7 51.60(6)
C1 Rh3 B7 93.58(6)
C02 Rh3 B7 109.89(6)
C01 Rh3 B7 142.85(6)
C2 Rh3 B7 43.00(6)
B8 Rh3 B4 50.96(6)
C1 Rh3 B4 43.95(6)
C02 Rh3 B4 111.24(6)
C01 Rh3 B4 88.12(6)
C2 Rh3 B4 94.95(6)
B7 Rh3 B4 90.95(6)
B8 Rh3 C03 111.84(6)
C1 Rh3 C03 164.37(5)
C02 Rh3 C03 37.54(5)
C01 Rh3 C03 68.13(5)
C2 Rh3 C03 110.98(5)
B7 Rh3 C03 95.58(6)
B4 Rh3 C03 148.12(6)
C13 C1 B4 123.96(12)
C13 C1 B5 127.75(12)
B4 C1 B5 67.29(10)
C13 C1 B6 119.85(12)
B4 C1 B6 115.16(12)
B5 C1 B6 66.14(10)
C13 C1 Rh3 104.87(9)
B4 C1 Rh3 71.59(8)
B5 C1 Rh3 125.21(10)
B6 C1 Rh3 102.82(8)
C20 C2 B7 126.77(12)
C20 C2 B11 120.27(12)
B7 C2 B11 68.48(10)
C20 C2 B6 117.43(11)
B7 C2 B6 113.02(12)
B11 C2 B6 64.58(9)
C20 C2 Rh3 117.40(9)
B7 C2 Rh3 68.88(8)
B11 C2 Rh3 121.15(10)
B6 C2 Rh3 98.47(8)
C1 B4 B9 106.06(12)
C1 B4 B5 56.37(9)
B9 B4 B5 60.09(10)
C1 B4 B8 107.53(11)
B9 B4 B8 59.45(9)
B5 B4 B8 105.95(11)
C1 B4 Rh3 64.45(7)
B9 B4 Rh3 112.32(10)
B5 B4 Rh3 111.14(10)
B8 B4 Rh3 61.49(7)
C1 B4 H4 120.7
B9 B4 H4 121.6
B5 B4 H4 120.5
B8 B4 H4 125.6
Rh3 B4 H4 118.1
C1 B5 B10 111.83(12)
C1 B5 B9 105.43(12)
B10 B5 B9 59.77(10)
C1 B5 B4 56.35(9)
B10 B5 B4 108.40(12)
B9 B5 B4 59.37(9)
C1 B5 B6 59.36(9)
B10 B5 B6 62.51(10)
B9 B5 B6 104.98(11)
B4 B5 B6 102.18(11)
C1 B5 H5 117.4
B10 B5 H5 120.3
B9 B5 H5 129.2
B4 B5 H5 126.0
B6 B5 H5 119.5
C1 B6 C2 88.27(10)
C1 B6 B11 121.87(12)
C2 B6 B11 54.24(8)
C1 B6 B5 54.50(9)
C2 B6 B5 124.23(12)
B11 B6 B5 108.19(12)
C1 B6 B10 103.10(11)
C2 B6 B10 104.02(11)
B11 B6 B10 56.93(9)
B5 B6 B10 56.99(9)
C1 B6 H6 116.8
C2 B6 H6 118.6
B11 B6 H6 119.9
B5 B6 H6 115.3
B10 B6 H6 120.5
C2 B7 B12 106.67(12)
C2 B7 B11 56.06(9)
B12 B7 B11 58.96(9)
C2 B7 B8 111.32(11)
B12 B7 B8 58.10(9)
B11 B7 B8 104.39(11)
C2 B7 Rh3 68.12(7)
B12 B7 Rh3 111.24(10)
B11 B7 Rh3 111.60(9)
B8 B7 Rh3 61.64(7)
C2 B7 H7 121.6
B12 B7 H7 119.9
B11 B7 H7 123.1
B8 B7 H7 122.2
Rh3 B7 H7 118.2
B12 B8 B9 59.02(9)
B12 B8 B4 107.41(11)
B9 B8 B4 57.87(9)
B12 B8 B7 58.90(9)
B9 B8 B7 108.16(11)
B4 B8 B7 114.74(11)
B12 B8 Rh3 116.24(10)
B9 B8 Rh3 116.14(10)
B4 B8 Rh3 67.55(7)
B7 B8 Rh3 66.77(7)
B12 B8 H8 118.8
B9 B8 H8 120.5
B4 B8 H8 121.8
B7 B8 H8 118.6
Rh3 B8 H8 114.9
B10 B9 B12 60.09(10)
B10 B9 B4 108.88(12)
B12 B9 B4 112.19(12)
B10 B9 B5 59.18(10)
B12 B9 B5 108.99(12)
B4 B9 B5 60.54(9)
B10 B9 B8 106.81(12)
B12 B9 B8 60.01(9)
B4 B9 B8 62.68(9)
B5 B9 B8 108.77(11)
B10 B9 H9 123.3
B12 B9 H9 120.5
B4 B9 H9 118.5
B5 B9 H9 121.7
B8 B9 H9 121.3
B11 B10 B5 114.02(12)
B11 B10 B9 111.01(12)
B5 B10 B9 61.05(10)
B11 B10 B12 60.88(10)
B5 B10 B12 110.49(12)
B9 B10 B12 60.07(10)
B11 B10 B6 59.99(9)
B5 B10 B6 60.49(9)
B9 B10 B6 104.43(11)
B12 B10 B6 103.63(11)
B11 B10 H10 119.2
B5 B10 H10 116.8
B9 B10 H10 121.5
B12 B10 H10 123.6
B6 B10 H10 125.3
C2 B11 B10 115.24(12)
C2 B11 B12 107.18(12)
B10 B11 B12 60.26(10)
C2 B11 B6 61.18(9)
B10 B11 B6 63.08(10)
B12 B11 B6 105.41(12)
C2 B11 B7 55.46(9)
B10 B11 B7 109.36(12)
B12 B11 B7 60.15(9)
B6 B11 B7 101.41(11)
C2 B11 H11 116.9
B10 B11 H11 116.8
B12 B11 H11 128.4
B6 B11 H11 118.3
B7 B11 H11 128.7
B9 B12 B10 59.84(10)
B9 B12 B11 109.14(12)
B10 B12 B11 58.86(10)
B9 B12 B8 60.97(10)
B10 B12 B8 107.37(12)
B11 B12 B8 109.68(12)
B9 B12 B7 113.12(12)
B10 B12 B7 108.85(12)
B11 B12 B7 60.90(9)
B8 B12 B7 63.00(9)
B9 B12 H12 120.3
B10 B12 H12 124.5
B11 B12 H12 121.9
B8 B12 H12 119.7
B7 B12 H12 117.5
C14 C13 C18 118.19(13)
C14 C13 C1 120.86(13)
C18 C13 C1 120.67(13)
C15 C14 C13 120.78(14)
C15 C14 H14 119.6
C13 C14 H14 119.6
C16 C15 C14 121.17(14)
C16 C15 H15 119.4
C14 C15 H15 119.4
C15 C16 C17 117.79(14)
C15 C16 C19 120.80(14)
C17 C16 C19 121.41(14)
C18 C17 C16 121.66(14)
C18 C17 H17 119.2
C16 C17 H17 119.2
C17 C18 C13 120.32(14)
C17 C18 H18 119.8
C13 C18 H18 119.8
C16 C19 H19A 109.5
C16 C19 H19B 109.5
H19A C19 H19B 109.5
C16 C19 H19C 109.5
H19A C19 H19C 109.5
H19B C19 H19C 109.5
C25 C20 C21 117.42(13)
C25 C20 C2 120.07(13)
C21 C20 C2 122.47(13)
C22 C21 C20 120.98(14)
C22 C21 H21 119.5
C20 C21 H21 119.5
C21 C22 C23 121.39(14)
C21 C22 H22 119.3
C23 C22 H22 119.3
C22 C23 C24 117.77(14)
C22 C23 C26 121.50(14)
C24 C23 C26 120.73(14)
C25 C24 C23 121.06(14)
C25 C24 H24 119.5
C23 C24 H24 119.5
C24 C25 C20 121.33(14)
C24 C25 H25 119.3
C20 C25 H25 119.3
C23 C26 H26A 109.5
C23 C26 H26B 109.5
H26A C26 H26B 109.5
C23 C26 H26C 109.5
H26A C26 H26C 109.5
H26B C26 H26C 109.5
C02 C01 C08 125.81(14)
C02 C01 Rh3 69.39(8)
C08 C01 Rh3 106.62(10)
C02 C01 H01 115.1
C08 C01 H01 114.7
Rh3 C01 H01 115.0
C03 C02 C01 122.13(13)
C03 C02 Rh3 74.47(8)
C01 C02 Rh3 72.45(8)
C03 C02 H02 117.9
C01 C02 H02 118.0
Rh3 C02 H02 111.5
C02 C03 C04 124.02(13)
C02 C03 Rh3 68.00(8)
C04 C03 Rh3 108.73(9)
C02 C03 H03 114.8
C04 C03 H03 115.5
Rh3 C03 H03 116.0
C03 C04 C05 113.44(13)
C03 C04 H04B 108.9
C05 C04 H04B 108.9
C03 C04 H04A 108.9
C05 C04 H04A 108.9
H04B C04 H04A 107.7
C06 C05 C04 118.58(13)
C06 C05 H05B 107.7
C04 C05 H05B 107.7
C06 C05 H05A 107.7
C04 C05 H05A 107.7
H05B C05 H05A 107.1
C05 C06 C07 117.49(14)
C05 C06 H06A 107.9
C07 C06 H06A 107.9
C05 C06 H06B 107.9
C07 C06 H06B 107.9
H06A C06 H06B 107.2
C06 C07 C08 115.50(13)
C06 C07 H07A 108.4
C08 C07 H07A 108.4
C06 C07 H07B 108.4
C08 C07 H07B 108.4
H07A C07 H07B 107.5
C01 C08 C07 113.24(13)
C01 C08 H08B 108.9
C07 C08 H08B 108.9
C01 C08 H08A 108.9
C07 C08 H08A 108.9
H08B C08 H08A 107.7

loop_
_geom_bond_atom_site_label_1
_geom_bond_atom_site_label_2
_geom_bond_distance
Rh3 B8 2.1145(16)
Rh3 C1 2.1146(13)
Rh3 C02 2.1422(13)
Rh3 C01 2.1822(14)
Rh3 C2 2.1966(14)
Rh3 B7 2.2081(16)
Rh3 B4 2.2238(16)
Rh3 C03 2.2261(14)
C1 C13 1.481(2)
C1 B4 1.627(2)
C1 B5 1.627(2)
C1 B6 1.720(2)
C2 C20 1.489(2)
C2 B7 1.614(2)
C2 B11 1.626(2)
C2 B6 1.755(2)
B4 B9 1.781(2)
B4 B5 1.803(2)
B4 B8 1.869(2)
B4 H4 1.0691
B5 B10 1.762(2)
B5 B9 1.795(3)
B5 B6 1.828(2)
B5 H5 1.0807
B6 B11 1.810(2)
B6 B10 1.863(2)
B6 H6 1.0851
B7 B12 1.810(2)
B7 B11 1.823(2)
B7 B8 1.883(2)
B7 H7 1.0635
B8 B12 1.794(2)
B8 B9 1.812(2)
B8 H8 1.0650
B9 B10 1.772(3)
B9 B12 1.776(2)
B9 H9 1.0864
B10 B11 1.751(2)
B10 B12 1.777(2)
B10 H10 1.0725
B11 B12 1.788(3)
B11 H11 1.0562
B12 H12 1.0907
C13 C14 1.397(2)
C13 C18 1.401(2)
C14 C15 1.392(2)
C14 H14 0.9500
C15 C16 1.392(2)
C15 H15 0.9500
C16 C17 1.394(2)
C16 C19 1.509(2)
C17 C18 1.388(2)
C17 H17 0.9500
C18 H18 0.9500
C19 H19A 0.9800
C19 H19B 0.9800
C19 H19C 0.9800
C20 C25 1.397(2)
C20 C21 1.400(2)
C21 C22 1.388(2)
C21 H21 0.9500
C22 C23 1.389(2)
C22 H22 0.9500
C23 C24 1.395(2)
C23 C26 1.508(2)
C24 C25 1.387(2)
C24 H24 0.9500
C25 H25 0.9500
C26 H26A 0.9800
C26 H26B 0.9800
C26 H26C 0.9800
C01 C02 1.414(2)
C01 C08 1.512(2)
C01 H01 0.9802
C02 C03 1.408(2)
C02 H02 0.9433
C03 C04 1.518(2)
C03 H03 0.9488
C04 C05 1.549(2)
C04 H04B 0.9900
C04 H04A 0.9900
C05 C06 1.514(2)
C05 H05B 0.9900
C05 H05A 0.9900
C06 C07 1.528(2)
C06 H06A 0.9900
C06 H06B 0.9900
C07 C08 1.549(2)
C07 H07A 0.9900
C07 H07B 0.9900
C08 H08B 0.9900
C08 H08A 0.9900
